data_4063654
loop_
_publ_author_name
'Zhang, Xue'
'Kandala, Srikanth'
'Yang, Li'
'Watson, William H.'
'Wang, Xiaoping'
'Hrovat, David A.'
'Borden, Weston Thatcher'
'Richmond, Michael G.'

_publ_section_title
;
 Experimental and Computational Studies of the Isomerization Reactions of
 Bidentate Phosphine Ligands in Triosmium Clusters: Kinetics of the
 Rearrangements from Bridged to Chelated Isomers and X-ray Structures of
 the Clusters Os3(CO)10(dppbz), 1,1-Os3(CO)10(dppbzF4),
 HOs3(CO)9[\m-1,2-PhP(C6H4-\h1)C6H4PPh2], and
 HOs3(CO)9[\m-1,2-PhP(C6H4-\h1)C6F4PPh2]
;
_journal_issue 5
_journal_name_full Organometallics
_journal_page_first 1253
_journal_paper_doi 10.1021/om100783f
_journal_volume 30
_journal_year 2011
_chemical_formula_sum 'C40 H20 Cl3 F4 O9 Os3 P2'
_chemical_formula_weight 1459.45
_chemical_name_systematic
; 
 ? 
;
_space_group_IT_number 14
_symmetry_cell_setting monoclinic
_symmetry_space_group_name_Hall '-P 2yn'
_symmetry_space_group_name_H-M 'P 1 21/n 1'
_atom_sites_solution_hydrogens geom
_atom_sites_solution_primary direct
_atom_sites_solution_secondary difmap
_audit_creation_method SHELXL-97
_cell_angle_alpha 90.00
_cell_angle_beta 95.543(1)
_cell_angle_gamma 90.00
_cell_formula_units_Z 4
_cell_length_a 11.4132(6)
_cell_length_b 19.1086(11)
_cell_length_c 18.8695(11)
_cell_measurement_reflns_used 6677
_cell_measurement_temperature 100(2)
_cell_measurement_theta_max 26.72
_cell_measurement_theta_min 2.39
_cell_volume 4096.0(4)
_computing_cell_refinement 'APEX2.1-4 (Bruker-AXS, 2007)'
_computing_data_collection 'APEX2.1-4 (Bruker-AXS, 2007)'
_computing_data_reduction 'APEX2.1-4 (Bruker-AXS, 2007)'
_computing_structure_refinement 'SHELXL-97 (Sheldrick, 1997)'
_computing_structure_solution 'SHELXS-97 (Sheldrick, 1990)'
_diffrn_ambient_temperature 100(2)
_diffrn_measured_fraction_theta_full 0.999
_diffrn_measured_fraction_theta_max 0.999
_diffrn_measurement_device_type 'Bruker SMART APEX II CCD'
_diffrn_measurement_method '\w scans'
_diffrn_radiation_monochromator graphite
_diffrn_radiation_source 'fine-focus sealed tube'
_diffrn_radiation_type MoK\a
_diffrn_radiation_wavelength 0.71073
_diffrn_reflns_av_R_equivalents 0.0355
_diffrn_reflns_av_sigmaI/netI 0.0239
_diffrn_reflns_limit_h_max 14
_diffrn_reflns_limit_h_min -14
_diffrn_reflns_limit_k_max 24
_diffrn_reflns_limit_k_min -24
_diffrn_reflns_limit_l_max 23
_diffrn_reflns_limit_l_min -23
_diffrn_reflns_number 48738
_diffrn_reflns_theta_full 26.73
_diffrn_reflns_theta_max 26.73
_diffrn_reflns_theta_min 2.00
_exptl_absorpt_coefficient_mu 9.631
_exptl_absorpt_correction_T_max 0.5096
_exptl_absorpt_correction_T_min 0.2371
_exptl_absorpt_correction_type multi-scan
_exptl_absorpt_process_details SADABS
_exptl_crystal_colour 'pale yellow'
_exptl_crystal_density_diffrn 2.367
_exptl_crystal_density_method 'not measured'
_exptl_crystal_description plate
_exptl_crystal_F_000 2708
_exptl_crystal_size_max 0.23
_exptl_crystal_size_mid 0.11
_exptl_crystal_size_min 0.07
_refine_diff_density_max 3.353
_refine_diff_density_min -1.123
_refine_diff_density_rms 0.143
_refine_ls_extinction_method none
_refine_ls_goodness_of_fit_ref 1.041
_refine_ls_hydrogen_treatment constr
_refine_ls_matrix_type full
_refine_ls_number_parameters 547
_refine_ls_number_reflns 8685
_refine_ls_number_restraints 0
_refine_ls_restrained_S_all 1.041
_refine_ls_R_factor_all 0.0300
_refine_ls_R_factor_gt 0.0238
_refine_ls_shift/su_max 0.003
_refine_ls_shift/su_mean 0.000
_refine_ls_structure_factor_coef Fsqd
_refine_ls_weighting_details 'calc w=1/[\s^2^(Fo^2^)+(0.0287P)^2^+12.7109P] where P=(Fo^2^+2Fc^2^)/3'
_refine_ls_weighting_scheme calc
_refine_ls_wR_factor_gt 0.0563
_refine_ls_wR_factor_ref 0.0591
_reflns_number_gt 7676
_reflns_number_total 8685
_reflns_threshold_expression >2sigma(I)
_cod_data_source_file om100783f_si_004.cif
_cod_data_source_block Compound7
_cod_original_sg_symbol_H-M 'P 2(1)/n '
_cod_database_code 4063654

loop_
_symmetry_equiv_pos_as_xyz
'x, y, z'
'-x+1/2, y+1/2, -z+1/2'
'-x, -y, -z'
'x-1/2, -y-1/2, z-1/2'

loop_
_atom_site_label
_atom_site_type_symbol
_atom_site_fract_x
_atom_site_fract_y
_atom_site_fract_z
_atom_site_U_iso_or_equiv
_atom_site_adp_type
_atom_site_occupancy
_atom_site_symmetry_multiplicity
_atom_site_calc_flag
_atom_site_refinement_flags
Os1 Os 0.493976(15) 0.669068(9) 0.881260(9) 0.01893(5) Uani 1 1 d .
Os2 Os 0.550845(15) 0.720521(9) 0.745767(9) 0.01985(5) Uani 1 1 d .
Os3 Os 0.349637(14) 0.624852(9) 0.748712(9) 0.01683(5) Uani 1 1 d .
P1 P 0.19219(10) 0.56005(6) 0.78022(6) 0.0173(2) Uani 1 1 d .
P2 P 0.45554(9) 0.51894(6) 0.76716(6) 0.0171(2) Uani 1 1 d .
C1 C 0.6765(4) 0.7849(3) 0.7680(3) 0.0271(11) Uani 1 1 d .
C2 C 0.5352(4) 0.7247(3) 0.6440(3) 0.0274(10) Uani 1 1 d .
C3 C 0.4424(4) 0.7968(2) 0.7589(3) 0.0239(10) Uani 1 1 d .
C4 C 0.6689(4) 0.6467(2) 0.7448(2) 0.0193(9) Uani 1 1 d .
C5 C 0.6223(4) 0.7255(3) 0.9184(3) 0.0246(10) Uani 1 1 d .
C6 C 0.4611(4) 0.6225(3) 0.9665(3) 0.0253(10) Uani 1 1 d .
C7 C 0.3827(4) 0.7430(3) 0.8934(3) 0.0256(10) Uani 1 1 d .
C8 C 0.2509(4) 0.7067(2) 0.7426(3) 0.0227(10) Uani 1 1 d .
C9 C 0.3364(4) 0.6161(3) 0.6482(3) 0.0244(10) Uani 1 1 d .
O1 O 0.7526(3) 0.82302(19) 0.7799(2) 0.0376(9) Uani 1 1 d .
O2 O 0.5285(3) 0.7263(2) 0.5830(2) 0.0361(9) Uani 1 1 d .
O3 O 0.3845(3) 0.84503(19) 0.7652(2) 0.0330(8) Uani 1 1 d .
O4 O 0.7472(3) 0.61119(18) 0.74005(18) 0.0259(7) Uani 1 1 d .
O5 O 0.6983(3) 0.7607(2) 0.9416(2) 0.0339(8) Uani 1 1 d .
O6 O 0.4426(3) 0.5937(2) 1.01734(19) 0.0367(9) Uani 1 1 d .
O7 O 0.3141(3) 0.7849(2) 0.9033(2) 0.0382(9) Uani 1 1 d .
O8 O 0.1852(3) 0.75194(19) 0.7389(2) 0.0323(8) Uani 1 1 d .
O9 O 0.3276(3) 0.6105(2) 0.58761(18) 0.0327(8) Uani 1 1 d .
C10 C 0.5929(4) 0.5228(2) 0.8236(2) 0.0189(9) Uani 1 1 d .
C11 C 0.6115(4) 0.5800(2) 0.8710(2) 0.0197(9) Uani 1 1 d .
C12 C 0.7182(4) 0.5768(3) 0.9157(3) 0.0261(10) Uani 1 1 d .
H12A H 0.7338 0.6125 0.9504 0.031 Uiso 1 1 calc R
C13 C 0.8012(4) 0.5245(3) 0.9116(3) 0.0265(10) Uani 1 1 d .
H13A H 0.8719 0.5254 0.9426 0.032 Uiso 1 1 calc R
C14 C 0.7814(4) 0.4703(3) 0.8621(3) 0.0258(10) Uani 1 1 d .
H14A H 0.8385 0.4346 0.8583 0.031 Uiso 1 1 calc R
C15 C 0.6768(4) 0.4700(3) 0.8188(2) 0.0231(10) Uani 1 1 d .
H15A H 0.6614 0.4333 0.7852 0.028 Uiso 1 1 calc R
C16 C 0.4806(4) 0.4683(2) 0.6879(2) 0.0187(9) Uani 1 1 d .
C17 C 0.4206(4) 0.4070(2) 0.6692(3) 0.0227(9) Uani 1 1 d .
H17A H 0.3654 0.3889 0.6990 0.027 Uiso 1 1 calc R
C18 C 0.4406(4) 0.3717(3) 0.6067(3) 0.0270(10) Uani 1 1 d .
H18A H 0.3996 0.3295 0.5944 0.032 Uiso 1 1 calc R
C19 C 0.5197(4) 0.3979(3) 0.5629(3) 0.0262(10) Uani 1 1 d .
H19A H 0.5334 0.3739 0.5204 0.031 Uiso 1 1 calc R
C20 C 0.5790(4) 0.4592(3) 0.5807(3) 0.0258(10) Uani 1 1 d .
H20A H 0.6339 0.4770 0.5505 0.031 Uiso 1 1 calc R
C21 C 0.5594(4) 0.4951(3) 0.6424(3) 0.0246(10) Uani 1 1 d .
H21A H 0.5993 0.5379 0.6536 0.030 Uiso 1 1 calc R
C22 C 0.0862(4) 0.5205(2) 0.7136(2) 0.0188(9) Uani 1 1 d .
C23 C -0.0308(4) 0.5080(2) 0.7256(3) 0.0229(10) Uani 1 1 d .
H23A H -0.0592 0.5239 0.7684 0.028 Uiso 1 1 calc R
C24 C -0.1059(4) 0.4726(3) 0.6759(3) 0.0273(11) Uani 1 1 d .
H24A H -0.1852 0.4642 0.6848 0.033 Uiso 1 1 calc R
C25 C -0.0659(3) 0.44965(19) 0.61355(19) 0.0299(11) Uani 1 1 d .
H25A H -0.1177 0.4257 0.5794 0.036 Uiso 1 1 calc R
C26 C 0.0519(3) 0.46160(19) 0.60020(19) 0.0303(11) Uani 1 1 d R
H26A H 0.0800 0.4457 0.5572 0.036 Uiso 1 1 d R
C27 C 0.1258(4) 0.4967(2) 0.6505(3) 0.0232(10) Uani 1 1 d .
H27A H 0.2053 0.5048 0.6418 0.028 Uiso 1 1 calc R
C28 C 0.1069(4) 0.6065(2) 0.8419(2) 0.0197(9) Uani 1 1 d .
C29 C 0.1388(4) 0.6044(3) 0.9153(2) 0.0231(10) Uani 1 1 d .
H29A H 0.2002 0.5743 0.9343 0.028 Uiso 1 1 calc R
C30 C 0.0802(4) 0.6467(3) 0.9601(3) 0.0291(11) Uani 1 1 d .
H30A H 0.1013 0.6451 1.0101 0.035 Uiso 1 1 calc R
C31 C -0.0082(4) 0.6908(3) 0.9329(3) 0.0287(11) Uani 1 1 d .
H31A H -0.0477 0.7195 0.9641 0.034 Uiso 1 1 calc R
C32 C -0.0399(4) 0.6935(3) 0.8603(3) 0.0270(10) Uani 1 1 d .
H32A H -0.1015 0.7236 0.8417 0.032 Uiso 1 1 calc R
C33 C 0.0188(4) 0.6520(2) 0.8147(3) 0.0233(10) Uani 1 1 d .
H33A H -0.0014 0.6547 0.7648 0.028 Uiso 1 1 calc R
C34 C 0.2486(4) 0.4817(2) 0.8276(2) 0.0189(9) Uani 1 1 d .
C35 C 0.3624(4) 0.4601(2) 0.8165(2) 0.0185(9) Uani 1 1 d .
C36 C 0.4010(4) 0.3959(2) 0.8437(2) 0.0211(9) Uani 1 1 d .
C37 C 0.3316(4) 0.3551(2) 0.8842(3) 0.0245(10) Uani 1 1 d .
C38 C 0.2210(4) 0.3771(3) 0.8948(2) 0.0238(10) Uani 1 1 d .
C39 C 0.1799(4) 0.4395(2) 0.8660(2) 0.0203(9) Uani 1 1 d .
F1 F 0.5057(2) 0.36949(14) 0.83135(15) 0.0263(6) Uani 1 1 d .
F2 F 0.3719(3) 0.29412(14) 0.91104(16) 0.0302(6) Uani 1 1 d .
F3 F 0.1520(2) 0.33645(15) 0.93180(15) 0.0294(6) Uani 1 1 d .
F4 F 0.0678(2) 0.45618(15) 0.87536(15) 0.0268(6) Uani 1 1 d .
Cl1 Cl 0.73623(12) 0.11723(7) 0.95415(7) 0.0360(3) Uani 1 1 d .
Cl2 Cl 0.48655(12) 0.15049(7) 0.94682(8) 0.0387(3) Uani 1 1 d .
Cl3 Cl 0.64023(15) 0.23302(8) 0.86859(10) 0.0524(4) Uani 1 1 d .
C1S C 0.6126(5) 0.1494(3) 0.9009(3) 0.0348(12) Uani 1 1 d .
H1SA H 0.5972 0.1175 0.8590 0.042 Uiso 1 1 calc R

loop_
_atom_site_aniso_label
_atom_site_aniso_U_11
_atom_site_aniso_U_22
_atom_site_aniso_U_33
_atom_site_aniso_U_23
_atom_site_aniso_U_13
_atom_site_aniso_U_12
Os1 0.01791(9) 0.02145(9) 0.01769(9) -0.00175(7) 0.00315(6) 0.00059(7)
Os2 0.01939(9) 0.01940(9) 0.02113(9) 0.00083(7) 0.00383(7) -0.00088(7)
Os3 0.01525(8) 0.01815(9) 0.01744(9) 0.00045(6) 0.00331(6) 0.00040(6)
P1 0.0145(5) 0.0198(6) 0.0181(5) 0.0001(4) 0.0034(4) 0.0002(4)
P2 0.0142(5) 0.0196(5) 0.0180(5) -0.0006(4) 0.0037(4) -0.0003(4)
C1 0.025(2) 0.021(2) 0.036(3) -0.002(2) 0.004(2) -0.002(2)
C2 0.030(3) 0.024(2) 0.027(3) 0.004(2) 0.003(2) -0.001(2)
C3 0.024(2) 0.020(2) 0.027(3) -0.0014(19) 0.0021(19) -0.0029(19)
C4 0.020(2) 0.017(2) 0.022(2) -0.0001(17) 0.0062(18) -0.0047(18)
C5 0.024(2) 0.026(2) 0.024(2) -0.0030(19) 0.0040(19) -0.002(2)
C6 0.018(2) 0.032(3) 0.026(3) -0.005(2) 0.0004(19) -0.0001(19)
C7 0.022(2) 0.030(3) 0.025(2) -0.005(2) 0.0049(19) 0.000(2)
C8 0.021(2) 0.024(2) 0.023(2) 0.0004(19) 0.0001(18) 0.0004(19)
C9 0.021(2) 0.028(3) 0.025(3) 0.006(2) 0.0049(19) -0.0023(19)
O1 0.032(2) 0.0260(19) 0.054(3) -0.0022(18) 0.0042(18) -0.0033(16)
O2 0.038(2) 0.043(2) 0.029(2) 0.0027(17) 0.0081(16) 0.0074(17)
O3 0.0317(19) 0.0262(19) 0.041(2) 0.0004(16) 0.0018(16) 0.0043(16)
O4 0.0234(17) 0.0280(18) 0.0272(18) 0.0005(14) 0.0068(14) 0.0005(14)
O5 0.033(2) 0.034(2) 0.035(2) -0.0054(16) 0.0021(16) -0.0071(16)
O6 0.033(2) 0.056(2) 0.0217(19) 0.0086(17) 0.0042(15) -0.0079(18)
O7 0.037(2) 0.039(2) 0.039(2) -0.0067(17) 0.0047(17) 0.0138(18)
O8 0.0273(18) 0.0282(19) 0.042(2) 0.0082(16) 0.0043(16) 0.0071(16)
O9 0.034(2) 0.044(2) 0.0210(19) -0.0012(15) 0.0058(15) -0.0035(16)
C10 0.016(2) 0.022(2) 0.019(2) 0.0016(17) 0.0023(17) -0.0005(17)
C11 0.019(2) 0.021(2) 0.020(2) 0.0002(18) 0.0051(17) -0.0002(17)
C12 0.025(2) 0.029(3) 0.024(2) -0.001(2) 0.0009(19) -0.004(2)
C13 0.016(2) 0.032(3) 0.031(3) 0.002(2) -0.0016(19) 0.0018(19)
C14 0.019(2) 0.028(3) 0.031(3) 0.007(2) 0.0061(19) 0.0036(19)
C15 0.020(2) 0.028(2) 0.022(2) 0.0002(19) 0.0061(18) -0.0010(19)
C16 0.017(2) 0.020(2) 0.020(2) 0.0010(17) 0.0035(17) 0.0016(17)
C17 0.020(2) 0.023(2) 0.026(2) -0.0006(19) 0.0094(18) -0.0017(18)
C18 0.028(2) 0.022(2) 0.032(3) -0.007(2) 0.005(2) 0.0002(19)
C19 0.024(2) 0.033(3) 0.022(2) -0.006(2) 0.0061(19) 0.000(2)
C20 0.025(2) 0.030(3) 0.023(2) -0.002(2) 0.0094(19) -0.004(2)
C21 0.023(2) 0.026(2) 0.026(2) -0.0039(19) 0.0066(19) -0.0067(19)
C22 0.016(2) 0.017(2) 0.022(2) 0.0018(17) -0.0015(17) 0.0021(17)
C23 0.020(2) 0.019(2) 0.029(3) 0.0000(19) 0.0041(19) 0.0057(18)
C24 0.017(2) 0.026(3) 0.038(3) 0.001(2) -0.001(2) 0.0004(19)
C25 0.027(3) 0.032(3) 0.029(3) -0.006(2) -0.004(2) -0.004(2)
C26 0.032(3) 0.034(3) 0.025(3) -0.006(2) 0.003(2) -0.002(2)
C27 0.021(2) 0.024(2) 0.025(2) -0.0012(19) 0.0077(19) -0.0006(18)
C28 0.015(2) 0.021(2) 0.024(2) -0.0015(18) 0.0066(17) -0.0022(17)
C29 0.020(2) 0.028(2) 0.022(2) 0.0000(19) 0.0028(18) 0.0002(19)
C30 0.032(3) 0.033(3) 0.023(2) -0.004(2) 0.007(2) -0.005(2)
C31 0.028(3) 0.028(3) 0.032(3) -0.010(2) 0.013(2) -0.004(2)
C32 0.021(2) 0.027(3) 0.033(3) -0.005(2) 0.006(2) 0.0025(19)
C33 0.021(2) 0.025(2) 0.024(2) -0.0028(19) 0.0041(19) -0.0025(19)
C34 0.018(2) 0.023(2) 0.016(2) -0.0009(17) 0.0034(17) -0.0009(17)
C35 0.016(2) 0.022(2) 0.018(2) -0.0022(17) 0.0017(16) -0.0014(17)
C36 0.017(2) 0.024(2) 0.023(2) 0.0019(18) 0.0032(18) 0.0017(18)
C37 0.028(2) 0.020(2) 0.024(2) 0.0039(19) -0.0008(19) 0.0009(19)
C38 0.024(2) 0.028(2) 0.020(2) 0.0046(19) 0.0061(18) -0.0074(19)
C39 0.018(2) 0.023(2) 0.020(2) -0.0015(18) 0.0011(17) 0.0004(17)
F1 0.0210(13) 0.0256(14) 0.0335(16) 0.0056(12) 0.0083(11) 0.0069(11)
F2 0.0320(16) 0.0240(14) 0.0348(16) 0.0118(12) 0.0039(13) 0.0032(12)
F3 0.0272(15) 0.0306(15) 0.0313(16) 0.0088(12) 0.0071(12) -0.0056(12)
F4 0.0153(13) 0.0328(15) 0.0332(16) 0.0049(12) 0.0068(11) -0.0024(11)
Cl1 0.0327(7) 0.0394(7) 0.0355(7) 0.0008(6) 0.0012(5) 0.0091(5)
Cl2 0.0314(7) 0.0362(7) 0.0488(8) 0.0084(6) 0.0052(6) 0.0044(5)
Cl3 0.0546(9) 0.0421(8) 0.0654(11) 0.0202(8) 0.0305(8) 0.0189(7)
C1S 0.037(3) 0.036(3) 0.031(3) -0.003(2) 0.003(2) 0.010(2)

loop_
_atom_type_symbol
_atom_type_description
_atom_type_scat_dispersion_real
_atom_type_scat_dispersion_imag
_atom_type_scat_source
C C 0.0033 0.0016 'International Tables Vol C Tables 4.2.6.8 and 6.1.1.4'
H H 0.0000 0.0000 'International Tables Vol C Tables 4.2.6.8 and 6.1.1.4'
O O 0.0106 0.0060 'International Tables Vol C Tables 4.2.6.8 and 6.1.1.4'
F F 0.0171 0.0103 'International Tables Vol C Tables 4.2.6.8 and 6.1.1.4'
P P 0.1023 0.0942 'International Tables Vol C Tables 4.2.6.8 and 6.1.1.4'
Os Os -1.2165 7.6030 'International Tables Vol C Tables 4.2.6.8 and 6.1.1.4'
Cl Cl 0.1484 0.1585 'International Tables Vol C Tables 4.2.6.8 and 6.1.1.4'

loop_
_geom_angle_atom_site_label_1
_geom_angle_atom_site_label_2
_geom_angle_atom_site_label_3
_geom_angle
C5 Os1 C6 99.3(2)
C5 Os1 C7 91.9(2)
C6 Os1 C7 93.3(2)
C5 Os1 C11 90.97(19)
C6 Os1 C11 83.31(18)
C7 Os1 C11 175.86(19)
C5 Os1 Os2 84.35(15)
C6 Os1 Os2 172.12(15)
C7 Os1 Os2 93.59(15)
C11 Os1 Os2 89.67(12)
C5 Os1 Os3 144.60(15)
C6 Os1 Os3 115.94(14)
C7 Os1 Os3 89.45(14)
C11 Os1 Os3 89.96(12)
Os2 Os1 Os3 60.274(7)
C1 Os2 C2 100.9(2)
C1 Os2 C3 87.9(2)
C2 Os2 C3 95.6(2)
C1 Os2 C4 87.9(2)
C2 Os2 C4 91.1(2)
C3 Os2 C4 172.67(19)
C1 Os2 Os1 104.79(16)
C2 Os2 Os1 154.29(15)
C3 Os2 Os1 86.68(14)
C4 Os2 Os1 88.64(13)
C1 Os2 Os3 165.96(16)
C2 Os2 Os3 92.74(15)
C3 Os2 Os3 87.47(14)
C4 Os2 Os3 95.27(13)
Os1 Os2 Os3 61.712(6)
C9 Os3 C8 91.3(2)
C9 Os3 P1 102.80(14)
C8 Os3 P1 89.14(14)
C9 Os3 P2 93.54(15)
C8 Os3 P2 172.66(14)
P1 Os3 P2 84.41(4)
C9 Os3 Os2 91.32(14)
C8 Os3 Os2 87.02(14)
P1 Os3 Os2 165.45(3)
P2 Os3 Os2 98.38(3)
C9 Os3 Os1 148.08(14)
C8 Os3 Os1 95.33(14)
P1 Os3 Os1 108.48(3)
P2 Os3 Os1 83.45(3)
Os2 Os3 Os1 58.014(6)
C28 P1 C22 106.5(2)
C28 P1 C34 105.8(2)
C22 P1 C34 100.2(2)
C28 P1 Os3 112.40(15)
C22 P1 Os3 121.74(15)
C34 P1 Os3 108.64(14)
C10 P2 C16 108.0(2)
C10 P2 C35 103.6(2)
C16 P2 C35 103.4(2)
C10 P2 Os3 116.95(15)
C16 P2 Os3 116.80(15)
C35 P2 Os3 106.39(14)
O1 C1 Os2 178.5(5)
O2 C2 Os2 178.2(5)
O3 C3 Os2 175.1(4)
O4 C4 Os2 169.9(4)
O5 C5 Os1 178.5(5)
O6 C6 Os1 178.9(5)
O7 C7 Os1 176.3(5)
O8 C8 Os3 174.9(4)
O9 C9 Os3 179.5(5)
C15 C10 C11 122.4(4)
C15 C10 P2 119.5(3)
C11 C10 P2 118.2(3)
C12 C11 C10 114.3(4)
C12 C11 Os1 118.8(3)
C10 C11 Os1 126.9(3)
C13 C12 C11 123.6(5)
C12 C13 C14 120.3(4)
C15 C14 C13 118.2(4)
C14 C15 C10 121.2(4)
C17 C16 C21 118.9(4)
C17 C16 P2 123.0(3)
C21 C16 P2 118.0(3)
C16 C17 C18 120.5(4)
C19 C18 C17 120.0(5)
C18 C19 C20 120.0(4)
C19 C20 C21 120.6(4)
C20 C21 C16 119.9(4)
C27 C22 C23 118.5(4)
C27 C22 P1 118.5(3)
C23 C22 P1 122.7(4)
C24 C23 C22 120.8(4)
C25 C24 C23 120.0(4)
C24 C25 C26 120.2(2)
C27 C26 C25 119.0(2)
C26 C27 C22 121.3(4)
C33 C28 C29 119.6(4)
C33 C28 P1 118.8(4)
C29 C28 P1 121.0(3)
C30 C29 C28 119.5(4)
C31 C30 C29 120.5(5)
C30 C31 C32 120.3(5)
C31 C32 C33 119.8(5)
C32 C33 C28 120.3(5)
C39 C34 C35 119.4(4)
C39 C34 P1 123.0(3)
C35 C34 P1 117.1(3)
C36 C35 C34 118.2(4)
C36 C35 P2 123.0(3)
C34 C35 P2 118.8(3)
F1 C36 C35 121.8(4)
F1 C36 C37 116.7(4)
C35 C36 C37 121.5(4)
F2 C37 C38 120.3(4)
F2 C37 C36 120.3(4)
C38 C37 C36 119.4(4)
F3 C38 C37 119.5(4)
F3 C38 C39 120.7(4)
C37 C38 C39 119.7(4)
F4 C39 C38 116.5(4)
F4 C39 C34 121.8(4)
C38 C39 C34 121.7(4)
Cl3 C1S Cl2 110.3(3)
Cl3 C1S Cl1 110.9(3)
Cl2 C1S Cl1 111.9(3)

loop_
_geom_bond_atom_site_label_1
_geom_bond_atom_site_label_2
_geom_bond_distance
Os1 C5 1.898(5)
Os1 C6 1.907(5)
Os1 C7 1.928(5)
Os1 C11 2.186(4)
Os1 Os2 2.8714(3)
Os1 Os3 2.9812(3)
Os2 C1 1.906(5)
Os2 C2 1.912(5)
Os2 C3 1.944(5)
Os2 C4 1.952(5)
Os2 Os3 2.9399(3)
Os3 C9 1.895(5)
Os3 C8 1.924(5)
Os3 P1 2.3070(11)
Os3 P2 2.3658(11)
P1 C28 1.819(5)
P1 C22 1.823(5)
P1 C34 1.829(5)
P2 C10 1.809(4)
P2 C16 1.826(5)
P2 C35 1.858(5)
C1 O1 1.139(6)
C2 O2 1.147(6)
C3 O3 1.146(6)
C4 O4 1.133(5)
C5 O5 1.150(6)
C6 O6 1.143(6)
C7 O7 1.148(6)
C8 O8 1.142(6)
C9 O9 1.143(6)
C10 C15 1.400(6)
C10 C11 1.417(6)
C11 C12 1.414(6)
C12 C13 1.385(7)
C13 C14 1.398(7)
C14 C15 1.380(7)
C16 C17 1.385(6)
C16 C21 1.400(6)
C17 C18 1.397(7)
C18 C19 1.376(7)
C19 C20 1.377(7)
C20 C21 1.388(7)
C22 C27 1.389(6)
C22 C23 1.397(6)
C23 C24 1.384(7)
C24 C25 1.374(6)
C25 C26 1.4097
C26 C27 1.381(6)
C28 C33 1.389(6)
C28 C29 1.397(6)
C29 C30 1.388(7)
C30 C31 1.376(7)
C31 C32 1.384(7)
C32 C33 1.388(7)
C34 C39 1.377(6)
C34 C35 1.398(6)
C35 C36 1.386(6)
C36 F1 1.338(5)
C36 C37 1.391(7)
C37 F2 1.334(5)
C37 C38 1.364(7)
C38 F3 1.348(5)
C38 C39 1.374(7)
C39 F4 1.346(5)
Cl1 C1S 1.762(5)
Cl2 C1S 1.750(6)
Cl3 C1S 1.749(6)
